data_9000449
loop_
_publ_author_name
'Ohashi, Y.'
'Burnham, C. W.'
'Finger, L. W.'

_publ_section_title
;
 The effect of Ca-Fe substitution on the clinopyroxene crystal structure
 Fs85Wo15
;
_journal_name_full 'American Mineralogist'
_journal_page_first 423
_journal_page_last 434
_journal_volume 60
_journal_year 1975
_chemical_formula_sum 'Ca0.3 Fe1.7 O6 Si2'
_chemical_name_mineral Ferrosilite
_space_group_IT_number 14
_symmetry_space_group_name_Hall '-P 2ybc'
_symmetry_space_group_name_H-M 'P 1 21/c 1'
_cell_angle_alpha 90
_cell_angle_beta 107.39
_cell_angle_gamma 90
_cell_length_a 9.779
_cell_length_b 9.088
_cell_length_c 5.258
_cell_formula_units_Z 4
_cell_volume 445.928
_database_code_amcsd 0000460
_exptl_crystal_density_diffrn 3.860
_cod_original_formula_sum 'Si2 Fe1.7 Ca.3 O6'
_cod_database_code 9000449

loop_
_space_group_symop_operation_xyz
x,y,z
x,1/2-y,1/2+z
-x,1/2+y,1/2-z
-x,-y,-z

loop_
_atom_site_aniso_label
_atom_site_aniso_U_11
_atom_site_aniso_U_22
_atom_site_aniso_U_33
_atom_site_aniso_U_12
_atom_site_aniso_U_13
_atom_site_aniso_U_23
SiA 0.00529 0.01172 0.01059 0.00129 0.00213 -0.00185
SiB 0.00926 0.00586 0.00995 -0.00301 0.00474 -0.00162
Fe1 0.00794 0.00921 0.00855 0.00086 0.00285 0.00046
Fe2 0.00882 0.03431 0.01008 -0.00043 -0.00024 0.00162
Ca2 0.00882 0.03431 0.01008 -0.00043 -0.00024 0.00162
O1a 0.00574 0.00879 0.00612 0.00000 -0.00190 0.00046
O2a 0.02427 0.01716 0.02959 0.00043 0.01803 -0.00116
O3a 0.00265 0.04435 0.02462 0.00516 0.00024 0.02426
O1b 0.01015 0.01464 0.01314 0.00000 0.00617 -0.00231
O2b 0.00750 0.00711 0.02449 -0.00816 0.00640 -0.00809
O3b 0.01147 0.02343 0.01250 -0.00301 0.00973 0.00347

loop_
_atom_site_label
_atom_site_fract_x
_atom_site_fract_y
_atom_site_fract_z
_atom_site_occupancy
SiA 0.04610 0.33870 0.25690 1.00000
SiB 0.54550 0.83730 0.24360 1.00000
Fe1 0.25120 0.65430 0.24540 1.00000
Fe2 0.25340 0.01820 0.24430 0.70000
Ca2 0.25340 0.01820 0.24430 0.30000
O1a 0.87290 0.34070 0.16010 1.00000
O2a 0.11820 0.49480 0.34230 1.00000
O3a 0.10020 0.22990 0.51720 1.00000
O1b 0.37190 0.83600 0.14990 1.00000
O2b 0.62800 0.98730 0.36560 1.00000
O3b 0.60380 0.71920 0.49830 1.00000

loop_
_cod_related_entry_id
_cod_related_entry_database
_cod_related_entry_code
1 AMCSD 0000460
